data_4062915
loop_
_publ_author_name
'T. V. V. Ramakrishna'
'Paul R. Sharp'

_publ_section_title
;
Carbon-Carbon Bond Formation and Fission in the Dimerization
of a Nickelacycle
;
_journal_name_full Organometallics
_journal_paper_doi 10.1021/om0497590
_journal_year 2004
_chemical_formula_sum 'C50 H55 Ni2 O0.5 P2'
_chemical_formula_weight 843.30
_space_group_IT_number 15
_symmetry_cell_setting monoclinic
_symmetry_space_group_name_Hall '-C 2yc'
_symmetry_space_group_name_H-M 'C 1 2/c 1'
_cell_angle_alpha 90.00
_cell_angle_beta 104.0980(10)
_cell_angle_gamma 90.00
_cell_formula_units_Z 4
_cell_length_a 23.3813(16)
_cell_length_b 18.2753(12)
_cell_length_c 10.3662(7)
_cell_measurement_temperature 173(2)
_cell_volume 4296.1(5)
_diffrn_ambient_temperature 173(2)
_exptl_crystal_density_diffrn 1.304
_cod_depositor_comments
;
The following automatic conversions were performed:
'_symmetry_cell_setting' value 'Monoclinic' changed to 'monoclinic'
according to '/home/saulius/struct/CIF-dictionaries/cif_core.dic'
dictionary named 'cif_core.dic' version 2.4.1 from 2010-06-29.

Automatic conversion script
Id: cif_fix_enum 1527 2010-12-29 10:47:43Z saulius 
;
_cod_original_sg_symbol_H-M 'C 2/c'
_cod_original_formula_sum 'C50 H55 Ni2 O0.50 P2'
_cod_database_code 4062915

loop_
_symmetry_equiv_pos_as_xyz
'x, y, z'
'-x, y, -z+1/2'
'x+1/2, y+1/2, z'
'-x+1/2, y+1/2, -z+1/2'
'-x, -y, -z'
'x, -y, z-1/2'
'-x+1/2, -y+1/2, -z'
'x+1/2, -y+1/2, z-1/2'

loop_
_atom_site_label
_atom_site_type_symbol
_atom_site_fract_x
_atom_site_fract_y
_atom_site_fract_z
_atom_site_U_iso_or_equiv
_atom_site_adp_type
_atom_site_occupancy
_atom_site_symmetry_multiplicity
_atom_site_calc_flag
_atom_site_refinement_flags
_atom_site_disorder_assembly
_atom_site_disorder_group
Ni1 Ni 0.456882(18) 0.20795(2) 0.16325(4) 0.03270(16) Uani 1 1 d . . .
C1 C 0.46583(15) 0.22986(19) 0.3616(3) 0.0348(8) Uani 1 1 d . . .
P1 P 0.39690(5) 0.23914(8) -0.02763(10) 0.0622(4) Uani 1 1 d . . .
C2 C 0.45698(18) 0.2956(2) 0.4234(4) 0.0517(10) Uani 1 1 d . . .
H2 H 0.4868 0.3321 0.4364 0.062 Uiso 1 1 calc R . .
C3 C 0.40627(19) 0.3096(2) 0.4665(4) 0.0566(12) Uani 1 1 d . . .
H3 H 0.4022 0.3548 0.5084 0.068 Uiso 1 1 calc R . .
C4 C 0.36148(17) 0.2579(2) 0.4487(4) 0.0444(9) Uani 1 1 d . . .
H4 H 0.3275 0.2676 0.4809 0.053 Uiso 1 1 calc R . .
C5 C 0.27299(16) 0.1408(2) 0.4292(4) 0.0448(9) Uani 1 1 d . . .
H5 H 0.2746 0.1767 0.4961 0.054 Uiso 1 1 calc R . .
C6 C 0.22711(16) 0.0925(2) 0.4021(4) 0.0526(11) Uani 1 1 d . . .
H6 H 0.1974 0.0950 0.4504 0.063 Uiso 1 1 calc R . .
C7 C 0.22367(16) 0.0399(2) 0.3051(5) 0.0556(11) Uani 1 1 d . . .
H7 H 0.1911 0.0072 0.2849 0.067 Uiso 1 1 calc R . .
C8 C 0.26717(15) 0.0349(2) 0.2379(4) 0.0467(10) Uani 1 1 d . . .
H8 H 0.2648 -0.0020 0.1723 0.056 Uiso 1 1 calc R . .
C9 C 0.36052(16) 0.0280(2) 0.0938(5) 0.0588(12) Uani 1 1 d . . .
H9 H 0.3249 0.0020 0.0592 0.071 Uiso 1 1 calc R . .
C10 C 0.40827(18) 0.0181(3) 0.0368(5) 0.0842(19) Uani 1 1 d . . .
H10 H 0.4040 -0.0102 -0.0418 0.101 Uiso 1 1 calc R . .
C11 C 0.46160(16) 0.0497(3) 0.0959(5) 0.0702(15) Uani 1 1 d . . .
H11 H 0.4944 0.0403 0.0595 0.084 Uiso 1 1 calc R . .
C12 C 0.46937(13) 0.09494(18) 0.2064(4) 0.0352(8) Uani 1 1 d . . .
C13 C 0.41802(13) 0.11471(18) 0.2523(3) 0.0294(7) Uani 1 1 d . . .
C14 C 0.41768(13) 0.17758(18) 0.3392(3) 0.0295(7) Uani 1 1 d . . .
C15 C 0.36579(14) 0.19222(18) 0.3845(3) 0.0332(8) Uani 1 1 d . . .
C16 C 0.31812(14) 0.13869(19) 0.3602(3) 0.0342(8) Uani 1 1 d . . .
C17 C 0.31563(14) 0.08365(19) 0.2642(3) 0.0363(8) Uani 1 1 d . . .
C18 C 0.36439(14) 0.07491(18) 0.1994(3) 0.0338(8) Uani 1 1 d . . .
C19 C 0.3802(3) 0.3382(3) -0.0383(6) 0.100(2) Uani 1 1 d . . .
H19A H 0.4173 0.3659 -0.0307 0.120 Uiso 1 1 calc R . .
H19B H 0.3539 0.3491 -0.1265 0.120 Uiso 1 1 calc R . .
C20 C 0.3509(4) 0.3640(4) 0.0696(7) 0.137(3) Uani 1 1 d . . .
H20A H 0.3167 0.3329 0.0696 0.205 Uiso 1 1 calc R . .
H20B H 0.3379 0.4148 0.0523 0.205 Uiso 1 1 calc R . .
H20C H 0.3792 0.3609 0.1565 0.205 Uiso 1 1 calc R . .
C21 C 0.32439(19) 0.1962(3) -0.0653(4) 0.0825(18) Uani 1 1 d . . .
H21A H 0.3298 0.1428 -0.0720 0.099 Uiso 1 1 calc R . .
H21B H 0.3065 0.2048 0.0108 0.099 Uiso 1 1 calc R . .
C22 C 0.2799(2) 0.2223(5) -0.1941(5) 0.139(3) Uani 1 1 d . . .
H22A H 0.2747 0.2754 -0.1904 0.208 Uiso 1 1 calc R . .
H22B H 0.2419 0.1979 -0.2015 0.208 Uiso 1 1 calc R . .
H22C H 0.2951 0.2099 -0.2715 0.208 Uiso 1 1 calc R . .
C23 C 0.4231(2) 0.2276(4) -0.1806(4) 0.091(2) Uani 1 1 d . . .
H23A H 0.3964 0.2549 -0.2534 0.109 Uiso 1 1 calc R . .
H23B H 0.4627 0.2500 -0.1662 0.109 Uiso 1 1 calc R . .
C24 C 0.4267(3) 0.1505(4) -0.2239(5) 0.116(3) Uani 1 1 d . . .
H24A H 0.4568 0.1244 -0.1577 0.174 Uiso 1 1 calc R . .
H24B H 0.4371 0.1497 -0.3099 0.174 Uiso 1 1 calc R . .
H24C H 0.3884 0.1266 -0.2326 0.174 Uiso 1 1 calc R . .
C1E C 0.4912(13) 0.5056(8) 0.428(2) 0.171(9) Uani 0.50 1 d P . .
C2E C 0.5078(12) 0.5320(12) 0.340(2) 0.159(7) Uani 0.50 1 d P . .
O4E O 0.463(2) 0.492(2) 0.264(8) 0.18(3) Uani 0.13 1 d P . .
O3E O 0.5000 0.5652(16) 0.2500 0.20(2) Uani 0.25 2 d SP . .

loop_
_atom_site_aniso_label
_atom_site_aniso_U_11
_atom_site_aniso_U_22
_atom_site_aniso_U_33
_atom_site_aniso_U_23
_atom_site_aniso_U_13
_atom_site_aniso_U_12
Ni1 0.0341(3) 0.0403(3) 0.0241(2) 0.0048(2) 0.00789(18) 0.0087(2)
C1 0.0389(19) 0.041(2) 0.0254(17) -0.0063(14) 0.0095(15) -0.0034(15)
P1 0.0482(6) 0.1080(10) 0.0324(6) 0.0265(6) 0.0141(5) 0.0370(6)
C2 0.054(2) 0.049(2) 0.058(3) -0.021(2) 0.025(2) -0.0126(19)
C3 0.064(3) 0.054(3) 0.059(3) -0.024(2) 0.029(2) 0.003(2)
C4 0.043(2) 0.058(2) 0.036(2) -0.0080(18) 0.0152(17) 0.0059(18)
C5 0.035(2) 0.057(2) 0.044(2) 0.0111(19) 0.0136(17) 0.0122(18)
C6 0.033(2) 0.067(3) 0.062(3) 0.023(2) 0.0203(19) 0.0117(19)
C7 0.0268(19) 0.063(3) 0.075(3) 0.020(2) 0.0085(19) -0.0021(18)
C8 0.0296(18) 0.052(2) 0.055(3) 0.0068(19) 0.0034(17) 0.0000(16)
C9 0.0252(19) 0.068(3) 0.079(3) -0.033(2) 0.0059(19) -0.0087(18)
C10 0.038(2) 0.116(4) 0.102(4) -0.085(4) 0.022(2) -0.019(2)
C11 0.026(2) 0.091(3) 0.097(4) -0.061(3) 0.021(2) -0.010(2)
C12 0.0229(16) 0.0347(18) 0.045(2) -0.0079(16) 0.0026(14) -0.0014(14)
C13 0.0245(16) 0.0352(18) 0.0255(16) 0.0001(14) 0.0004(13) 0.0027(13)
C14 0.0316(17) 0.0340(17) 0.0210(16) 0.0024(14) 0.0026(13) 0.0024(14)
C15 0.0344(18) 0.044(2) 0.0211(16) 0.0051(14) 0.0057(14) 0.0084(15)
C16 0.0265(17) 0.044(2) 0.0316(18) 0.0123(16) 0.0066(14) 0.0098(14)
C17 0.0230(17) 0.044(2) 0.038(2) 0.0077(17) 0.0002(14) 0.0055(14)
C18 0.0240(16) 0.0366(19) 0.0370(19) -0.0033(15) 0.0002(14) 0.0018(14)
C19 0.094(4) 0.123(5) 0.089(4) 0.064(4) 0.035(3) 0.064(4)
C20 0.181(8) 0.128(6) 0.121(6) 0.039(5) 0.073(5) 0.093(5)
C21 0.040(2) 0.162(6) 0.041(2) 0.028(3) 0.003(2) 0.029(3)
C22 0.055(3) 0.299(11) 0.055(3) 0.067(5) -0.002(3) 0.047(5)
C23 0.060(3) 0.183(6) 0.031(2) 0.034(3) 0.015(2) 0.044(3)
C24 0.094(5) 0.203(8) 0.061(4) -0.032(4) 0.035(3) 0.018(5)
C1E 0.31(3) 0.051(8) 0.16(2) 0.014(13) 0.08(3) 0.001(12)
C2E 0.18(2) 0.15(2) 0.142(19) 0.026(16) 0.030(16) 0.001(18)
O4E 0.10(3) 0.11(3) 0.33(9) 0.05(4) 0.05(4) -0.04(3)
O3E 0.48(8) 0.068(19) 0.068(19) 0.000 0.09(3) 0.000

loop_
_geom_bond_atom_site_label_1
_geom_bond_atom_site_label_2
_geom_bond_distance
_geom_bond_site_symmetry_2
_geom_bond_publ_flag
Ni1 C1 1.929(3) 2_655 ?
Ni1 C1 2.055(3) . ?
Ni1 C12 2.118(3) . ?
Ni1 P1 2.2034(11) . ?
Ni1 C13 2.234(3) . ?
Ni1 C14 2.300(3) . ?
Ni1 Ni1 2.3524(8) 2_655 ?
C1 C2 1.401(5) . ?
C1 C14 1.452(5) . ?
C1 Ni1 1.929(3) 2_655 ?
P1 C21 1.822(5) . ?
P1 C23 1.846(5) . ?
P1 C19 1.850(6) . ?
C2 C3 1.388(5) . ?
C3 C4 1.389(6) . ?
C4 C15 1.387(5) . ?
C5 C6 1.365(5) . ?
C5 C16 1.412(5) . ?
C6 C7 1.379(6) . ?
C7 C8 1.368(5) . ?
C8 C17 1.414(5) . ?
C9 C18 1.376(5) . ?
C9 C10 1.396(5) . ?
C10 C11 1.375(5) . ?
C11 C12 1.388(5) . ?
C12 C13 1.441(4) . ?
C12 C12 1.496(6) 2_655 ?
C13 C18 1.438(4) . ?
C13 C14 1.461(4) . ?
C14 C15 1.429(4) . ?
C15 C16 1.458(5) . ?
C16 C17 1.406(5) . ?
C17 C18 1.466(5) . ?
C19 C20 1.523(8) . ?
C21 C22 1.553(6) . ?
C23 C24 1.488(9) . ?
C1E C2E 1.17(3) . ?
C1E C1E 1.47(4) 5_666 ?
C2E O3E 1.09(3) . ?
C2E O4E 1.37(6) . ?
C2E O4E 1.59(6) 2_655 ?
C2E C2E 1.82(5) 2_655 ?
O4E C2E 1.59(6) 2_655 ?
O3E C2E 1.09(3) 2_655 ?
O3E O4E 1.62(4) 2_655 ?
